data_4328133
loop_
_publ_author_name
'Ana M. Garc\'ia-Deibe'
'Jes\'us Sanmart\'in-Matalobos'
'Concepci\'on Gonz\'alez-Bello'
'Emilio Lence'
'Cristina Portela-Garc\'ia'
'Luis Mart\'inez-Rodr\'iguez'
'Matilde Fondo'

_publ_section_title
;
 Metal-Assisted Ring-Closing/Opening Process of a Chiral
 Tetrahydroquinazoline
;
_journal_name_full 'Inorganic Chemistry'
_journal_page_first 1278
_journal_page_last 1293
_journal_paper_doi 10.1021/ic2017038
_journal_volume 51
_journal_year 2012
_chemical_formula_moiety 'C24 H21 N3 O3 S'
_chemical_formula_sum 'C24 H21 N3 O3 S'
_chemical_formula_weight 431.50
_chemical_name_systematic
; 
 ? 
;
_space_group_IT_number 14
_symmetry_cell_setting monoclinic
_symmetry_space_group_name_Hall '-P 2ybc'
_symmetry_space_group_name_H-M 'P 1 21/c 1'
_atom_sites_solution_hydrogens geom
_atom_sites_solution_primary direct
_atom_sites_solution_secondary difmap
_audit_creation_method SHELXL-97
_cell_angle_alpha 90.00
_cell_angle_beta 101.893(3)
_cell_angle_gamma 90.00
_cell_formula_units_Z 4
_cell_length_a 17.6928(9)
_cell_length_b 14.2748(9)
_cell_length_c 8.0082(5)
_cell_measurement_reflns_used 1945
_cell_measurement_temperature 100(2)
_cell_measurement_theta_max 24.97
_cell_measurement_theta_min 2.86
_cell_volume 1979.1(2)
_computing_cell_refinement 'BRUKER APEX2'
_computing_data_collection 'BRUKER APEX2'
_computing_molecular_graphics 'Mercury 2.3 (CCDC, 2009)'
_computing_publication_material 'WinGX (Farrugia, 1999)'
_computing_structure_refinement 'SHELXL-97 (Sheldrick, 1997)'
_computing_structure_solution 'SIR-2004 (Burla, 2004)'
_diffrn_ambient_temperature 100(2)
_diffrn_measured_fraction_theta_full 0.996
_diffrn_measured_fraction_theta_max 0.996
_diffrn_measurement_device_type 'Bruker X8 KappaAPEXII'
_diffrn_measurement_method 'omega and phi scans'
_diffrn_radiation_monochromator graphite
_diffrn_radiation_source 'fine-focus sealed tube'
_diffrn_radiation_type MoK\a
_diffrn_radiation_wavelength 0.71073
_diffrn_reflns_av_R_equivalents 0.0628
_diffrn_reflns_av_sigmaI/netI 0.0404
_diffrn_reflns_limit_h_max 21
_diffrn_reflns_limit_h_min -21
_diffrn_reflns_limit_k_max 17
_diffrn_reflns_limit_k_min 0
_diffrn_reflns_limit_l_max 9
_diffrn_reflns_limit_l_min 0
_diffrn_reflns_number 34711
_diffrn_reflns_theta_full 26.02
_diffrn_reflns_theta_max 26.02
_diffrn_reflns_theta_min 1.85
_exptl_absorpt_coefficient_mu 0.198
_exptl_absorpt_correction_T_max 0.9882
_exptl_absorpt_correction_T_min 0.9119
_exptl_absorpt_correction_type multi-scan
_exptl_absorpt_process_details SADABS-2008/1
_exptl_crystal_colour yellow
_exptl_crystal_density_diffrn 1.448
_exptl_crystal_description prism
_exptl_crystal_F_000 904
_exptl_crystal_size_max 0.38
_exptl_crystal_size_mid 0.15
_exptl_crystal_size_min 0.06
_refine_diff_density_max 0.314
_refine_diff_density_min -0.422
_refine_diff_density_rms 0.068
_refine_ls_extinction_method none
_refine_ls_goodness_of_fit_ref 1.136
_refine_ls_hydrogen_treatment mixed
_refine_ls_matrix_type full
_refine_ls_number_parameters 289
_refine_ls_number_reflns 3879
_refine_ls_number_restraints 0
_refine_ls_restrained_S_all 1.136
_refine_ls_R_factor_all 0.0662
_refine_ls_R_factor_gt 0.0472
_refine_ls_shift/su_max 0.000
_refine_ls_shift/su_mean 0.000
_refine_ls_structure_factor_coef Fsqd
_refine_ls_weighting_details 'calc w=1/[\s^2^(Fo^2^)+(0.0361P)^2^+3.3678P] where P=(Fo^2^+2Fc^2^)/3'
_refine_ls_weighting_scheme calc
_refine_ls_wR_factor_gt 0.1173
_refine_ls_wR_factor_ref 0.1245
_reflns_number_gt 3067
_reflns_number_total 3879
_reflns_threshold_expression >2sigma(I)
_cod_data_source_file ic2017038_si_001_1.cif
_cod_data_source_block H2La
_cod_original_sg_symbol_H-M 'P 21/c'
_cod_database_code 4328133

loop_
_symmetry_equiv_pos_as_xyz
'x, y, z'
'-x, y+1/2, -z+1/2'
'-x, -y, -z'
'x, -y-1/2, z-1/2'

loop_
_atom_site_label
_atom_site_type_symbol
_atom_site_fract_x
_atom_site_fract_y
_atom_site_fract_z
_atom_site_U_iso_or_equiv
_atom_site_adp_type
_atom_site_occupancy
_atom_site_symmetry_multiplicity
_atom_site_calc_flag
_atom_site_refinement_flags
N1 N 0.87984(12) 0.37581(15) -0.4073(3) 0.0129(5) Uani 1 1 d .
C2 C 0.86846(14) 0.36021(18) -0.2524(3) 0.0124(5) Uani 1 1 d .
C3 C 0.92916(15) 0.34059(19) -0.1101(3) 0.0159(6) Uani 1 1 d .
H2 H 0.9183 0.3300 -0.0003 0.019 Uiso 1 1 calc R
C4 C 1.00323(15) 0.33725(19) -0.1341(3) 0.0168(6) Uani 1 1 d .
H3 H 1.0444 0.3236 -0.0407 0.020 Uiso 1 1 calc R
C4A C 1.01892(14) 0.35398(18) -0.2974(3) 0.0144(6) Uani 1 1 d .
C5 C 1.09403(15) 0.35314(19) -0.3343(4) 0.0179(6) Uani 1 1 d .
H5 H 1.1375 0.3383 -0.2471 0.021 Uiso 1 1 calc R
C6 C 1.10389(15) 0.3737(2) -0.4953(4) 0.0187(6) Uani 1 1 d .
H6 H 1.1545 0.3745 -0.5181 0.022 Uiso 1 1 calc R
C7 C 1.03995(15) 0.3937(2) -0.6281(4) 0.0182(6) Uani 1 1 d .
H7 H 1.0478 0.4080 -0.7391 0.022 Uiso 1 1 calc R
C8 C 0.96660(15) 0.39258(18) -0.5968(3) 0.0149(6) Uani 1 1 d .
O1 O 0.90498(11) 0.40891(15) -0.7251(2) 0.0203(5) Uani 1 1 d .
C8A C 0.95466(14) 0.37368(18) -0.4303(3) 0.0136(5) Uani 1 1 d .
C9 C 0.78426(14) 0.36061(19) -0.2306(3) 0.0139(6) Uani 1 1 d .
H9 H 0.7665 0.2942 -0.2276 0.017 Uiso 1 1 calc R
N2 N 0.73154(12) 0.40935(16) -0.3639(3) 0.0138(5) Uani 1 1 d .
C9A C 0.73075(13) 0.50617(19) -0.3617(3) 0.0126(6) Uani 1 1 d .
C10 C 0.68959(14) 0.55603(19) -0.5031(3) 0.0156(6) Uani 1 1 d .
H10 H 0.6659 0.5230 -0.6033 0.019 Uiso 1 1 calc R
C11 C 0.68324(15) 0.6525(2) -0.4981(4) 0.0182(6) Uani 1 1 d .
H11 H 0.6547 0.6852 -0.5939 0.022 Uiso 1 1 calc R
C13 C 0.75914(15) 0.65323(19) -0.2131(3) 0.0165(6) Uani 1 1 d .
H13 H 0.7833 0.6869 -0.1141 0.020 Uiso 1 1 calc R
C13A C 0.76511(14) 0.55610(19) -0.2146(3) 0.0133(6) Uani 1 1 d .
C14 C 0.80666(14) 0.50352(18) -0.0586(3) 0.0138(6) Uani 1 1 d .
H14A H 0.8631 0.5072 -0.0517 0.017 Uiso 1 1 calc R
H14B H 0.7952 0.5332 0.0452 0.017 Uiso 1 1 calc R
N3 N 0.78257(12) 0.40437(15) -0.0653(3) 0.0119(5) Uani 1 1 d .
S1 S 0.71138(3) 0.37782(5) 0.02986(8) 0.01304(17) Uani 1 1 d .
O2 O 0.73658(10) 0.40410(14) 0.2059(2) 0.0185(4) Uani 1 1 d .
O3 O 0.69076(10) 0.28235(13) -0.0129(2) 0.0171(4) Uani 1 1 d .
C15 C 0.63236(14) 0.45074(19) -0.0561(3) 0.0151(6) Uani 1 1 d .
C16 C 0.57871(15) 0.4210(2) -0.1985(4) 0.0177(6) Uani 1 1 d .
H16 H 0.5817 0.3598 -0.2432 0.021 Uiso 1 1 calc R
C17 C 0.52079(14) 0.4821(2) -0.2740(4) 0.0196(6) Uani 1 1 d .
H17 H 0.4830 0.4615 -0.3689 0.024 Uiso 1 1 calc R
C18A C 0.51681(15) 0.5733(2) -0.2138(4) 0.0200(6) Uani 1 1 d .
C18 C 0.45716(16) 0.6418(2) -0.3033(4) 0.0285(7) Uani 1 1 d .
H18A H 0.4245 0.6113 -0.4019 0.043 Uiso 1 1 calc R
H18B H 0.4831 0.6959 -0.3418 0.043 Uiso 1 1 calc R
H18C H 0.4251 0.6629 -0.2242 0.043 Uiso 1 1 calc R
C20 C 0.62797(15) 0.5397(2) 0.0101(3) 0.0179(6) Uani 1 1 d .
H20 H 0.6642 0.5590 0.1089 0.021 Uiso 1 1 calc R
C12 C 0.71855(15) 0.7019(2) -0.3533(4) 0.0195(6) Uani 1 1 d .
H12 H 0.7149 0.7682 -0.3503 0.023 Uiso 1 1 calc R
C19 C 0.57029(16) 0.6007(2) -0.0688(4) 0.0208(6) Uani 1 1 d .
H19 H 0.5673 0.6618 -0.0233 0.025 Uiso 1 1 calc R
H1 H 0.869(3) 0.406(3) -0.680(6) 0.064(15) Uiso 1 1 d .
H2A H 0.7297(18) 0.387(2) -0.459(4) 0.024(9) Uiso 1 1 d .

loop_
_atom_site_aniso_label
_atom_site_aniso_U_11
_atom_site_aniso_U_22
_atom_site_aniso_U_33
_atom_site_aniso_U_23
_atom_site_aniso_U_13
_atom_site_aniso_U_12
N1 0.0141(10) 0.0104(12) 0.0143(12) -0.0014(9) 0.0035(8) 0.0009(9)
C2 0.0136(12) 0.0089(14) 0.0150(14) -0.0025(11) 0.0036(10) 0.0006(10)
C3 0.0199(13) 0.0160(15) 0.0123(14) 0.0003(11) 0.0049(10) 0.0030(11)
C4 0.0161(12) 0.0181(15) 0.0147(14) -0.0006(11) -0.0003(10) 0.0044(11)
C4A 0.0148(12) 0.0119(14) 0.0164(14) -0.0028(11) 0.0030(10) 0.0019(10)
C5 0.0154(13) 0.0162(15) 0.0209(15) -0.0048(12) 0.0010(11) -0.0005(11)
C6 0.0135(12) 0.0194(15) 0.0248(16) -0.0067(12) 0.0074(11) -0.0021(11)
C7 0.0195(13) 0.0188(15) 0.0189(15) -0.0014(12) 0.0098(11) -0.0008(11)
C8 0.0192(13) 0.0114(14) 0.0142(14) -0.0017(11) 0.0035(10) 0.0002(10)
O1 0.0171(10) 0.0300(12) 0.0140(10) 0.0042(9) 0.0034(8) 0.0025(9)
C8A 0.0161(12) 0.0101(13) 0.0150(14) -0.0037(11) 0.0042(10) 0.0008(10)
C9 0.0143(12) 0.0142(14) 0.0131(13) -0.0004(11) 0.0024(10) 0.0016(10)
N2 0.0148(11) 0.0141(13) 0.0119(12) -0.0023(10) 0.0012(9) 0.0000(9)
C9A 0.0099(11) 0.0144(14) 0.0151(14) -0.0002(11) 0.0063(10) -0.0003(10)
C10 0.0135(12) 0.0196(16) 0.0140(14) -0.0013(11) 0.0035(10) 0.0004(11)
C11 0.0169(12) 0.0203(16) 0.0188(15) 0.0075(12) 0.0067(11) 0.0044(11)
C13 0.0171(13) 0.0167(15) 0.0173(14) -0.0027(11) 0.0074(11) -0.0032(11)
C13A 0.0116(11) 0.0165(15) 0.0134(13) -0.0013(11) 0.0064(10) -0.0013(10)
C14 0.0156(12) 0.0130(14) 0.0131(13) -0.0012(11) 0.0038(10) -0.0012(10)
N3 0.0132(10) 0.0121(12) 0.0113(11) -0.0017(9) 0.0044(8) 0.0001(8)
S1 0.0119(3) 0.0142(4) 0.0136(3) 0.0028(3) 0.0039(2) 0.0016(2)
O2 0.0174(9) 0.0256(11) 0.0136(10) 0.0022(8) 0.0055(7) 0.0042(8)
O3 0.0189(9) 0.0117(10) 0.0213(11) 0.0039(8) 0.0055(8) -0.0010(7)
C15 0.0129(12) 0.0178(15) 0.0158(14) 0.0050(11) 0.0062(10) 0.0028(10)
C16 0.0137(12) 0.0176(15) 0.0226(15) 0.0030(12) 0.0059(11) 0.0007(11)
C17 0.0115(12) 0.0252(17) 0.0221(15) 0.0066(13) 0.0034(11) -0.0015(11)
C18A 0.0150(13) 0.0219(16) 0.0253(16) 0.0089(13) 0.0091(11) 0.0030(11)
C18 0.0197(14) 0.0252(18) 0.0407(19) 0.0116(15) 0.0061(13) 0.0044(12)
C20 0.0175(13) 0.0211(16) 0.0165(14) 0.0011(12) 0.0070(11) 0.0009(11)
C12 0.0222(14) 0.0143(15) 0.0251(16) 0.0028(12) 0.0120(12) 0.0026(11)
C19 0.0220(14) 0.0153(15) 0.0277(16) 0.0031(12) 0.0113(12) 0.0028(11)

loop_
_atom_type_symbol
_atom_type_description
_atom_type_scat_dispersion_real
_atom_type_scat_dispersion_imag
_atom_type_scat_source
C C 0.0033 0.0016 'International Tables Vol C Tables 4.2.6.8 and 6.1.1.4'
H H 0.0000 0.0000 'International Tables Vol C Tables 4.2.6.8 and 6.1.1.4'
N N 0.0061 0.0033 'International Tables Vol C Tables 4.2.6.8 and 6.1.1.4'
O O 0.0106 0.0060 'International Tables Vol C Tables 4.2.6.8 and 6.1.1.4'
S S 0.1246 0.1234 'International Tables Vol C Tables 4.2.6.8 and 6.1.1.4'

loop_
_geom_angle_atom_site_label_1
_geom_angle_atom_site_label_2
_geom_angle_atom_site_label_3
_geom_angle
C2 N1 C8A 117.5(2)
N1 C2 C3 123.5(2)
N1 C2 C9 116.5(2)
C3 C2 C9 120.0(2)
C4 C3 C2 118.8(2)
C4 C3 H2 120.6
C2 C3 H2 120.6
C3 C4 C4A 120.2(2)
C3 C4 H3 119.9
C4A C4 H3 119.9
C4 C4A C8A 116.7(2)
C4 C4A C5 124.2(2)
C8A C4A C5 119.1(2)
C6 C5 C4A 120.1(2)
C6 C5 H5 120.0
C4A C5 H5 120.0
C5 C6 C7 121.0(2)
C5 C6 H6 119.5
C7 C6 H6 119.5
C8 C7 C6 120.1(3)
C8 C7 H7 120.0
C6 C7 H7 120.0
O1 C8 C7 120.2(2)
O1 C8 C8A 119.5(2)
C7 C8 C8A 120.2(2)
C8 O1 H1 104(3)
N1 C8A C4A 123.4(2)
N1 C8A C8 117.1(2)
C4A C8A C8 119.5(2)
N2 C9 N3 109.3(2)
N2 C9 C2 114.3(2)
N3 C9 C2 107.7(2)
N2 C9 H9 108.4
N3 C9 H9 108.4
C2 C9 H9 108.4
C9A N2 C9 118.6(2)
C9A N2 H2A 114(2)
C9 N2 H2A 113(2)
N2 C9A C13A 121.0(2)
N2 C9A C10 120.0(2)
C13A C9A C10 118.8(2)
C11 C10 C9A 120.8(2)
C11 C10 H10 119.6
C9A C10 H10 119.6
C10 C11 C12 120.2(3)
C10 C11 H11 119.9
C12 C11 H11 119.9
C12 C13 C13A 121.3(3)
C12 C13 H13 119.4
C13A C13 H13 119.4
C13 C13A C9A 119.6(2)
C13 C13A C14 120.8(2)
C9A C13A C14 119.6(2)
N3 C14 C13A 111.0(2)
N3 C14 H14A 109.4
C13A C14 H14A 109.4
N3 C14 H14B 109.4
C13A C14 H14B 109.4
H14A C14 H14B 108.0
C9 N3 C14 112.4(2)
C9 N3 S1 118.62(17)
C14 N3 S1 116.56(17)
O3 S1 O2 119.63(12)
O3 S1 N3 106.84(11)
O2 S1 N3 106.35(11)
O3 S1 C15 108.98(12)
O2 S1 C15 106.81(12)
N3 S1 C15 107.70(12)
C20 C15 C16 120.8(2)
C20 C15 S1 119.6(2)
C16 C15 S1 119.4(2)
C17 C16 C15 118.9(3)
C17 C16 H16 120.5
C15 C16 H16 120.5
C16 C17 C18A 121.5(3)
C16 C17 H17 119.3
C18A C17 H17 119.3
C19 C18A C17 118.4(3)
C19 C18A C18 120.1(3)
C17 C18A C18 121.4(3)
C18A C18 H18A 109.5
C18A C18 H18B 109.5
H18A C18 H18B 109.5
C18A C18 H18C 109.5
H18A C18 H18C 109.5
H18B C18 H18C 109.5
C15 C20 C19 119.6(3)
C15 C20 H20 120.2
C19 C20 H20 120.2
C13 C12 C11 119.3(3)
C13 C12 H12 120.3
C11 C12 H12 120.3
C20 C19 C18A 120.7(3)
C20 C19 H19 119.6
C18A C19 H19 119.6

loop_
_geom_bond_atom_site_label_1
_geom_bond_atom_site_label_2
_geom_bond_distance
N1 C2 1.316(3)
N1 C8A 1.374(3)
C2 C3 1.424(4)
C2 C9 1.535(3)
C3 C4 1.364(4)
C3 H2 0.9500
C4 C4A 1.412(4)
C4 H3 0.9500
C4A C8A 1.416(4)
C4A C5 1.420(4)
C5 C6 1.368(4)
C5 H5 0.9500
C6 C7 1.413(4)
C6 H6 0.9500
C7 C8 1.371(4)
C7 H7 0.9500
C8 O1 1.355(3)
C8 C8A 1.419(4)
O1 H1 0.80(5)
C9 N2 1.443(3)
C9 N3 1.470(3)
C9 H9 1.0000
N2 C9A 1.382(4)
N2 H2A 0.82(3)
C9A C13A 1.403(4)
C9A C10 1.407(4)
C10 C11 1.383(4)
C10 H10 0.9500
C11 C12 1.390(4)
C11 H11 0.9500
C13 C12 1.388(4)
C13 C13A 1.391(4)
C13 H13 0.9500
C13A C14 1.512(4)
C14 N3 1.476(3)
C14 H14A 0.9900
C14 H14B 0.9900
N3 S1 1.645(2)
S1 O3 1.434(2)
S1 O2 1.438(2)
S1 C15 1.765(3)
C15 C20 1.385(4)
C15 C16 1.391(4)
C16 C17 1.386(4)
C16 H16 0.9500
C17 C18A 1.395(4)
C17 H17 0.9500
C18A C19 1.394(4)
C18 C18A 1.508(4)
C18 H18A 0.9800
C18 H18B 0.9800
C18 H18C 0.9800
C20 C19 1.390(4)
C20 H20 0.9500
C12 H12 0.9500
C19 H19 0.9500

loop_
_geom_hbond_atom_site_label_D
_geom_hbond_atom_site_label_H
_geom_hbond_atom_site_label_A
_geom_hbond_distance_DH
_geom_hbond_distance_HA
_geom_hbond_distance_DA
_geom_hbond_angle_DHA
_geom_hbond_site_symmetry_A
O1 H1 N1 0.80(5) 2.19(4) 2.714(3) 123(4) .
O1 H1 O2 0.80(5) 2.33(5) 2.917(3) 131(4) 1_554
N2 H2A O3 0.82(3) 2.52(3) 3.013(3) 119(3) 4_565

loop_
_geom_torsion_atom_site_label_1
_geom_torsion_atom_site_label_2
_geom_torsion_atom_site_label_3
_geom_torsion_atom_site_label_4
_geom_torsion
C8A N1 C2 C3 -0.6(4)
C8A N1 C2 C9 -178.6(2)
N1 C2 C3 C4 -0.3(4)
C9 C2 C3 C4 177.6(2)
C2 C3 C4 C4A 0.6(4)
C3 C4 C4A C8A -0.1(4)
C3 C4 C4A C5 179.2(3)
C4 C4A C5 C6 -177.5(3)
C8A C4A C5 C6 1.8(4)
C4A C5 C6 C7 -1.6(4)
C5 C6 C7 C8 -0.1(4)
C6 C7 C8 O1 -178.0(2)
C6 C7 C8 C8A 1.6(4)
C2 N1 C8A C4A 1.2(4)
C2 N1 C8A C8 -178.7(2)
C4 C4A C8A N1 -0.9(4)
C5 C4A C8A N1 179.8(2)
C4 C4A C8A C8 179.0(2)
C5 C4A C8A C8 -0.3(4)
O1 C8 C8A N1 -1.9(4)
C7 C8 C8A N1 178.5(2)
O1 C8 C8A C4A 178.2(2)
C7 C8 C8A C4A -1.4(4)
N1 C2 C9 N2 -20.8(3)
C3 C2 C9 N2 161.2(2)
N1 C2 C9 N3 -142.6(2)
C3 C2 C9 N3 39.4(3)
N3 C9 N2 C9A 43.8(3)
C2 C9 N2 C9A -77.0(3)
C9 N2 C9A C13A -15.6(4)
C9 N2 C9A C10 169.7(2)
N2 C9A C10 C11 175.0(2)
C13A C9A C10 C11 0.2(4)
C9A C10 C11 C12 0.9(4)
C12 C13 C13A C9A 1.2(4)
C12 C13 C13A C14 -177.4(2)
N2 C9A C13A C13 -176.0(2)
C10 C9A C13A C13 -1.3(4)
N2 C9A C13A C14 2.7(4)
C10 C9A C13A C14 177.4(2)
C13 C13A C14 N3 159.5(2)
C9A C13A C14 N3 -19.2(3)
N2 C9 N3 C14 -60.9(3)
C2 C9 N3 C14 63.9(3)
N2 C9 N3 S1 79.9(2)
C2 C9 N3 S1 -155.27(17)
C13A C14 N3 C9 48.4(3)
C13A C14 N3 S1 -93.3(2)
C9 N3 S1 O3 32.8(2)
C14 N3 S1 O3 172.05(17)
C9 N3 S1 O2 161.61(18)
C14 N3 S1 O2 -59.1(2)
C9 N3 S1 C15 -84.2(2)
C14 N3 S1 C15 55.1(2)
O3 S1 C15 C20 159.7(2)
O2 S1 C15 C20 29.1(2)
N3 S1 C15 C20 -84.8(2)
O3 S1 C15 C16 -25.6(3)
O2 S1 C15 C16 -156.1(2)
N3 S1 C15 C16 90.0(2)
C20 C15 C16 C17 0.4(4)
S1 C15 C16 C17 -174.3(2)
C15 C16 C17 C18A 2.1(4)
C16 C17 C18A C19 -3.4(4)
C16 C17 C18A C18 175.7(3)
C16 C15 C20 C19 -1.4(4)
S1 C15 C20 C19 173.3(2)
C13A C13 C12 C11 -0.1(4)
C10 C11 C12 C13 -1.0(4)
C15 C20 C19 C18A 0.0(4)
C17 C18A C19 C20 2.4(4)
C18 C18A C19 C20 -176.8(3)
